data_9007490
loop_
_publ_author_name
'Susse, P.'

_publ_section_title
;
 Verfeinerung der kristallstruktur des malachits, Cu2(OH)2CO3
;
_journal_name_full 'Acta Crystallographica'
_journal_page_first 146
_journal_page_last 151
_journal_paper_doi 10.1107/S0365110X67000222
_journal_volume 22
_journal_year 1967
_chemical_formula_sum 'C H2 Cu2 O5'
_chemical_name_mineral Malachite
_space_group_IT_number 14
_symmetry_space_group_name_Hall '-P 2yab'
_symmetry_space_group_name_H-M 'P 1 21/a 1'
_cell_angle_alpha 90
_cell_angle_beta 98.75
_cell_angle_gamma 90
_cell_length_a 9.502
_cell_length_b 11.974
_cell_length_c 3.240
_cell_formula_units_Z 4
_cell_volume 364.347
_database_code_amcsd 0009305
_exptl_crystal_density_diffrn 4.031
_cod_original_formula_sum 'Cu2 O5 H2 C'
_cod_database_code 9007490

loop_
_space_group_symop_operation_xyz
x,y,z
1/2+x,1/2-y,z
1/2-x,1/2+y,-z
-x,-y,-z

loop_
_atom_site_label
_atom_site_fract_x
_atom_site_fract_y
_atom_site_fract_z
_atom_site_U_iso_or_equiv
Cu1 0.49807 0.28787 0.89313 0.01370
Cu2 0.23229 0.39321 0.38832 0.01321
O-h1 0.09400 0.35169 0.91600 0.00481
O-h2 0.37653 0.41610 0.86490 0.00583
H1 0.02000 0.38000 0.71000 0.05066
H2 0.41000 0.50000 0.86000 0.05066
C 0.26660 0.14042 0.47100 0.00659
O1 0.13123 0.13627 0.33810 0.00697
O2 0.33267 0.23506 0.44460 0.00671
O3 0.33414 0.05557 0.62890 0.00811

loop_
_cod_related_entry_id
_cod_related_entry_database
_cod_related_entry_code
1 AMCSD 0009305
